data_7040030
loop_
_publ_author_name
'Yang, Xiang-Yuan'
'Jia, Yu-Xiang'
'Tay, Wee Shan'
'Li, Yongxin'
'Pullarkat, Sumod A.'
'Leung, Pak-Hing'

_publ_section_title
;
 Mechanistic insights into the role of PC- and PCP-type palladium
 catalysts in asymmetric hydrophosphination of activated alkenes
 incorporating potential coordinating heteroatoms.
;
_journal_issue 34
_journal_name_full 'Dalton transactions (Cambridge, England : 2003)'
_journal_page_first 13449
_journal_page_last 13455
_journal_paper_doi 10.1039/c6dt02588a
_journal_volume 45
_journal_year 2016
_chemical_absolute_configuration ad
_chemical_formula_sum 'C26 H22 N O2 P S'
_chemical_formula_weight 443.47
_space_group_crystal_system orthorhombic
_space_group_IT_number 19
_space_group_name_Hall 'P 2ac 2ab'
_space_group_name_H-M_alt 'P 21 21 21'
_symmetry_space_group_name_Hall 'P 2ac 2ab'
_symmetry_space_group_name_H-M 'P 21 21 21'
_atom_sites_solution_hydrogens geom
_audit_update_record
;
2016-04-07 deposited with the CCDC.
2016-07-22 downloaded from the CCDC.
;
_cell_angle_alpha 90
_cell_angle_beta 90
_cell_angle_gamma 90
_cell_formula_units_Z 4
_cell_length_a 6.2681(5)
_cell_length_b 16.6286(15)
_cell_length_c 21.762(3)
_cell_measurement_reflns_used 1856
_cell_measurement_temperature 153.(2)
_cell_measurement_theta_max 28.1528
_cell_measurement_theta_min 3.0835
_cell_volume 2268.2(4)
_computing_cell_refinement 'SAINT V8.35A (Bruker AXS Inc., 2015)'
_computing_data_collection 'APEX3 (Bruker AXS Inc., 2015)'
_computing_data_reduction 'SAINT V8.35A (Bruker AXS Inc., 2015)'
_computing_molecular_graphics 'XP (Bruker AXS Inc., 2015)'
_computing_publication_material 'APEX3 (Bruker AXS Inc., 2015)'
_computing_structure_refinement 'SHELXL-2014/7 (Sheldrick, 2014)'
_computing_structure_solution 'XT, VERSION 2014/4'
_diffrn_ambient_temperature 153.(2)
_diffrn_detector_area_resol_mean 8.3333
_diffrn_measured_fraction_theta_full 0.995
_diffrn_measured_fraction_theta_max 0.995
_diffrn_measurement_device_type 'CCD area detector'
_diffrn_measurement_method 'phi and omega scans'
_diffrn_radiation_monochromator graphite
_diffrn_radiation_type MoK\a
_diffrn_radiation_wavelength 0.71073
_diffrn_reflns_av_R_equivalents 0.1174
_diffrn_reflns_av_unetI/netI 0.1581
_diffrn_reflns_limit_h_max 8
_diffrn_reflns_limit_h_min -4
_diffrn_reflns_limit_k_max 22
_diffrn_reflns_limit_k_min -22
_diffrn_reflns_limit_l_max 29
_diffrn_reflns_limit_l_min -13
_diffrn_reflns_number 13613
_diffrn_reflns_theta_full 28.82
_diffrn_reflns_theta_max 28.82
_diffrn_reflns_theta_min 1.54
_diffrn_source 'fine-focus sealed tube'
_diffrn_source_type 'Bruker KappaCCD'
_exptl_absorpt_coefficient_mu 0.236
_exptl_absorpt_correction_T_max 0.99
_exptl_absorpt_correction_T_min 0.76
_exptl_absorpt_correction_type multi-scan
_exptl_absorpt_process_details
;
SADABS-2014/5 - Bruker AXS area detector scaling and absorption correction
;
_exptl_crystal_colour colourless
_exptl_crystal_density_diffrn 1.299
_exptl_crystal_density_method 'not measured'
_exptl_crystal_description plate
_exptl_crystal_F_000 928
_exptl_crystal_recrystallization_method 'Re-crystallisation from solvent'
_exptl_crystal_size_max 0.420
_exptl_crystal_size_mid 0.220
_exptl_crystal_size_min 0.040
_refine_diff_density_max 0.350
_refine_diff_density_min -0.412
_refine_ls_abs_structure_details
;

Flack x determined using 899 quotients [(I+)-(I-)]/[(I+)+(I-)]
(Parsons, Flack and Wagner, Acta Cryst. B69 (2013) 249-259).
;
_refine_ls_abs_structure_Flack 0.05(15)
_refine_ls_extinction_method none
_refine_ls_goodness_of_fit_ref 0.996
_refine_ls_hydrogen_treatment constr
_refine_ls_matrix_type full
_refine_ls_number_parameters 280
_refine_ls_number_reflns 5907
_refine_ls_number_restraints 0
_refine_ls_restrained_S_all 0.996
_refine_ls_R_factor_all 0.1276
_refine_ls_R_factor_gt 0.0699
_refine_ls_shift/su_max 0.000
_refine_ls_shift/su_mean 0.000
_refine_ls_structure_factor_coef Fsqd
_refine_ls_weighting_details 'w=1/[\s^2^(Fo^2^)+(0.0278P)^2^] where P=(Fo^2^+2Fc^2^)/3'
_refine_ls_weighting_scheme calc
_refine_ls_wR_factor_gt 0.1277
_refine_ls_wR_factor_ref 0.1597
_reflns_number_gt 3528
_reflns_number_total 5907
_reflns_threshold_expression 'I > 2\s(I)'
_cod_data_source_file c6dt02588a2.cif
_cod_data_source_block leung934
_cod_depositor_comments
;
The following automatic conversions were performed:

'_exptl_absorpt_correction_type' value 'Multi-Scan' changed to
'multi-scan' according to
/usr/data/users/saulius/crontab/automatic-downloads/rss-feeds/RSC/lib/dictionaries/cif_core.dic
dictionary named 'cif_core.dic' version 2.4.2 from 2011-04-26.

Automatic conversion script
Id: cif_fix_values 4268 2015-11-12 08:31:59Z antanas 

 Adding full bibliography for 7040029--7040031.cif.
;
_cod_database_code 7040030
_solvent_exptl_crystal_recrystallization_method DCM/n-hexane

loop_
_space_group_symop_operation_xyz
'x, y, z'
'-x+1/2, -y, z+1/2'
'-x, y+1/2, -z+1/2'
'x+1/2, -y+1/2, -z'

loop_
_atom_site_type_symbol
_atom_site_label
_atom_site_fract_x
_atom_site_fract_y
_atom_site_fract_z
_atom_site_U_iso_or_equiv
_atom_site_adp_type
_atom_site_calc_flag
_atom_site_refinement_flags_adp
_atom_site_refinement_flags_posn
_atom_site_occupancy
C C1 0.4316(9) 0.6561(3) 0.5374(3) 0.0286(13) Uani d . . 1
H H1 0.4577 0.7005 0.511 0.034 Uiso calc U R 1
C C2 0.5871(9) 0.5999(3) 0.5465(3) 0.0307(14) Uani d . . 1
H H2 0.7194 0.6054 0.5256 0.037 Uiso calc U R 1
C C3 0.5564(9) 0.5351(3) 0.5854(3) 0.0262(12) Uani d . . 1
H H3 0.664 0.4955 0.5907 0.031 Uiso calc U R 1
C C4 0.3624(8) 0.5299(3) 0.6167(3) 0.0211(11) Uani d . . 1
C C5 0.2077(8) 0.5874(3) 0.6060(3) 0.0237(12) Uani d . . 1
H H5 0.0755 0.5838 0.6271 0.028 Uiso calc U R 1
C C6 0.3240(7) 0.4673(3) 0.6660(2) 0.0193(11) Uani d . . 1
H H6 0.1689 0.469 0.6767 0.023 Uiso calc U R 1
C C7 0.3768(8) 0.3807(3) 0.6466(3) 0.0239(12) Uani d . . 1
H H7A 0.5164 0.38 0.6253 0.029 Uiso calc U R 1
H H7B 0.3887 0.3465 0.6837 0.029 Uiso calc U R 1
C C8 0.2087(9) 0.3467(3) 0.6047(3) 0.0285(13) Uani d . . 1
C C9 0.2307(10) 0.2611(3) 0.5836(3) 0.0297(13) Uani d . . 1
C C10 0.4088(10) 0.2140(3) 0.5993(3) 0.0347(15) Uani d . . 1
H H10 0.5226 0.2369 0.6222 0.042 Uiso calc U R 1
C C11 0.4187(13) 0.1343(4) 0.5813(3) 0.050(2) Uani d . . 1
H H11 0.5396 0.1025 0.5914 0.06 Uiso calc U R 1
C C12 0.2518(13) 0.1012(4) 0.5486(3) 0.056(2) Uani d . . 1
H H12 0.2579 0.0462 0.5368 0.067 Uiso calc U R 1
C C13 0.0759(13) 0.1467(4) 0.5328(3) 0.0500(19) Uani d . . 1
H H13 -0.0371 0.1234 0.5098 0.06 Uiso calc U R 1
C C14 0.0651(11) 0.2264(4) 0.5506(3) 0.0407(16) Uani d . . 1
H H14 -0.0564 0.2577 0.5401 0.049 Uiso calc U R 1
C C15 0.4000(8) 0.4307(3) 0.7976(3) 0.0229(12) Uani d . . 1
C C16 0.2066(9) 0.3897(3) 0.7991(3) 0.0348(15) Uani d . . 1
H H16 0.105 0.3978 0.7673 0.042 Uiso calc U R 1
C C17 0.1619(10) 0.3371(4) 0.8470(4) 0.0439(18) Uani d . . 1
H H17 0.0292 0.3095 0.8478 0.053 Uiso calc U R 1
C C18 0.3076(11) 0.3244(4) 0.8932(3) 0.0444(18) Uani d . . 1
H H18 0.2766 0.2877 0.9254 0.053 Uiso calc U R 1
C C19 0.4993(12) 0.3653(4) 0.8925(3) 0.0441(17) Uani d . . 1
H H19 0.5999 0.3573 0.9245 0.053 Uiso calc U R 1
C C20 0.5452(10) 0.4183(3) 0.8450(3) 0.0348(14) Uani d . . 1
H H20 0.6772 0.4464 0.8448 0.042 Uiso calc U R 1
C C21 0.3697(8) 0.5942(3) 0.7542(3) 0.0230(12) Uani d . . 1
C C22 0.1852(9) 0.6025(3) 0.7883(3) 0.0276(14) Uani d . . 1
H H22 0.1186 0.5563 0.8054 0.033 Uiso calc U R 1
C C23 0.0958(11) 0.6785(4) 0.7979(4) 0.0469(19) Uani d . . 1
H H23 -0.0309 0.6838 0.8215 0.056 Uiso calc U R 1
C C24 0.1902(13) 0.7451(4) 0.7735(4) 0.056(2) Uani d . . 1
H H24 0.1281 0.7966 0.7795 0.067 Uiso calc U R 1
C C25 0.3756(14) 0.7376(3) 0.7399(4) 0.057(2) Uani d . . 1
H H25 0.4428 0.7843 0.7238 0.068 Uiso calc U R 1
C C26 0.4643(11) 0.6632(3) 0.7296(3) 0.0385(15) Uani d . . 1
H H26 0.5904 0.6587 0.7057 0.046 Uiso calc U R 1
N N1 0.2399(7) 0.6490(2) 0.5660(2) 0.0269(11) Uani d . . 1
O O1 0.0890(7) 0.7015(2) 0.5560(2) 0.0404(12) Uani d . . 1
O O2 0.0551(7) 0.3862(3) 0.5893(2) 0.0491(13) Uani d . . 1
P P1 0.47574(18) 0.49711(9) 0.73571(6) 0.0200(3) Uani d . . 1
S S1 0.7828(2) 0.49765(12) 0.72171(8) 0.0416(4) Uani d . . 1

loop_
_atom_site_aniso_label
_atom_site_aniso_U_11
_atom_site_aniso_U_22
_atom_site_aniso_U_33
_atom_site_aniso_U_12
_atom_site_aniso_U_13
_atom_site_aniso_U_23
C1 0.038(3) 0.027(3) 0.020(3) -0.007(3) 0.001(3) 0.006(2)
C2 0.030(3) 0.039(3) 0.023(3) -0.007(3) 0.004(3) 0.002(3)
C3 0.026(3) 0.027(3) 0.025(3) 0.002(2) 0.004(2) -0.001(2)
C4 0.023(3) 0.019(2) 0.022(3) 0.000(2) -0.001(2) -0.001(2)
C5 0.024(3) 0.026(3) 0.021(3) 0.000(2) 0.001(2) 0.006(2)
C6 0.016(2) 0.023(2) 0.019(3) 0.002(2) 0.003(2) -0.001(2)
C7 0.024(3) 0.022(3) 0.026(3) 0.003(2) 0.001(2) 0.000(2)
C8 0.032(3) 0.029(3) 0.025(3) 0.001(3) -0.001(3) 0.001(2)
C9 0.036(3) 0.031(3) 0.022(3) -0.004(3) 0.004(3) -0.001(2)
C10 0.053(4) 0.027(3) 0.024(3) 0.002(3) -0.007(3) -0.004(2)
C11 0.083(6) 0.029(3) 0.038(4) 0.008(4) -0.012(4) -0.006(3)
C12 0.099(6) 0.027(3) 0.040(4) 0.000(4) -0.018(5) -0.007(3)
C13 0.074(5) 0.041(4) 0.035(4) -0.014(4) -0.016(4) -0.003(3)
C14 0.055(4) 0.039(4) 0.028(4) -0.005(3) -0.011(3) 0.001(3)
C15 0.029(3) 0.014(2) 0.025(3) 0.005(2) 0.003(2) 0.000(2)
C16 0.025(3) 0.040(3) 0.039(4) 0.006(3) 0.004(3) 0.015(3)
C17 0.038(4) 0.042(4) 0.052(5) 0.008(3) 0.008(3) 0.022(3)
C18 0.061(4) 0.038(4) 0.035(4) 0.016(3) 0.016(4) 0.013(3)
C19 0.069(5) 0.044(3) 0.020(3) 0.006(4) -0.011(3) 0.006(3)
C20 0.047(4) 0.031(3) 0.027(3) 0.000(3) -0.008(3) -0.001(3)
C21 0.027(3) 0.022(2) 0.020(3) -0.005(2) -0.003(2) 0.002(2)
C22 0.025(3) 0.024(3) 0.034(4) 0.003(2) -0.004(3) -0.005(2)
C23 0.046(4) 0.038(3) 0.057(5) 0.017(3) -0.007(4) -0.015(3)
C24 0.095(6) 0.021(3) 0.051(5) 0.019(4) -0.032(5) -0.010(3)
C25 0.109(6) 0.021(3) 0.040(5) -0.017(4) -0.015(5) 0.003(3)
C26 0.060(4) 0.028(3) 0.027(3) -0.015(3) -0.001(3) 0.001(3)
N1 0.033(3) 0.024(2) 0.024(3) 0.002(2) -0.005(2) 0.005(2)
O1 0.045(3) 0.033(2) 0.043(3) 0.014(2) -0.005(2) 0.014(2)
O2 0.043(3) 0.046(3) 0.059(4) 0.013(2) -0.025(3) -0.016(2)
P1 0.0143(5) 0.0248(6) 0.0208(6) 0.0015(6) -0.0003(5) 0.0015(6)
S1 0.0137(6) 0.0699(10) 0.0413(9) 0.0020(9) 0.0006(6) 0.0074(10)

loop_
_atom_type_symbol
_atom_type_description
_atom_type_scat_dispersion_real
_atom_type_scat_dispersion_imag
_atom_type_scat_source
C C 0.0033 0.0016 'International Tables Vol C Tables 4.2.6.8 and 6.1.1.4'
H H 0.0000 0.0000 'International Tables Vol C Tables 4.2.6.8 and 6.1.1.4'
N N 0.0061 0.0033 'International Tables Vol C Tables 4.2.6.8 and 6.1.1.4'
O O 0.0106 0.0060 'International Tables Vol C Tables 4.2.6.8 and 6.1.1.4'
P P 0.1023 0.0942 'International Tables Vol C Tables 4.2.6.8 and 6.1.1.4'
S S 0.1246 0.1234 'International Tables Vol C Tables 4.2.6.8 and 6.1.1.4'

loop_
_geom_angle_atom_site_label_1
_geom_angle_atom_site_label_2
_geom_angle_atom_site_label_3
_geom_angle
N1 C1 C2 120.4(5)
C1 C2 C3 121.5(5)
C2 C3 C4 117.9(5)
C5 C4 C3 119.1(5)
C5 C4 C6 118.9(5)
C3 C4 C6 121.8(4)
N1 C5 C4 121.7(5)
C4 C6 C7 114.5(4)
C4 C6 P1 108.3(3)
C7 C6 P1 111.4(3)
C8 C7 C6 111.6(4)
O2 C8 C9 120.2(5)
O2 C8 C7 121.2(5)
C9 C8 C7 118.5(5)
C14 C9 C10 119.2(5)
C14 C9 C8 118.9(5)
C10 C9 C8 121.8(5)
C11 C10 C9 120.1(6)
C12 C11 C10 119.6(7)
C11 C12 C13 121.0(6)
C12 C13 C14 119.7(7)
C13 C14 C9 120.5(6)
C20 C15 C16 118.8(5)
C20 C15 P1 118.1(4)
C16 C15 P1 123.1(5)
C17 C16 C15 120.1(6)
C18 C17 C16 120.8(6)
C17 C18 C19 119.6(6)
C18 C19 C20 120.1(6)
C19 C20 C15 120.7(6)
C22 C21 C26 118.5(5)
C22 C21 P1 121.5(4)
C26 C21 P1 119.8(4)
C21 C22 C23 120.4(6)
C24 C23 C22 120.1(7)
C23 C24 C25 119.9(6)
C26 C25 C24 120.6(6)
C25 C26 C21 120.4(6)
O1 N1 C1 120.5(4)
O1 N1 C5 120.2(5)
C1 N1 C5 119.4(5)
C21 P1 C15 106.6(2)
C21 P1 C6 103.5(2)
C15 P1 C6 108.1(2)
C21 P1 S1 113.41(19)
C15 P1 S1 112.28(19)
C6 P1 S1 112.29(17)

loop_
_geom_bond_atom_site_label_1
_geom_bond_atom_site_label_2
_geom_bond_distance
C1 N1 1.358(7)
C1 C2 1.365(7)
C2 C3 1.384(7)
C3 C4 1.396(7)
C4 C5 1.382(7)
C4 C6 1.515(7)
C5 N1 1.359(6)
C6 C7 1.537(6)
C6 P1 1.858(5)
C7 C8 1.504(7)
C8 O2 1.213(6)
C8 C9 1.500(7)
C9 C14 1.389(8)
C9 C10 1.406(8)
C10 C11 1.383(8)
C11 C12 1.380(9)
C12 C13 1.381(10)
C13 C14 1.382(9)
C15 C20 1.390(8)
C15 C16 1.391(7)
C15 P1 1.806(5)
C16 C17 1.390(9)
C17 C18 1.375(9)
C18 C19 1.381(9)
C19 C20 1.388(8)
C21 C22 1.382(7)
C21 C26 1.398(7)
C21 P1 1.791(5)
C22 C23 1.398(7)
C23 C24 1.364(10)
C24 C25 1.378(10)
C25 C26 1.375(9)
N1 O1 1.305(6)
P1 S1 1.9485(17)
